data_7007041
loop_
_publ_author_name
'Kitadai, Kunihiko'
'Takahashi, Masashi'
'Takeda, Masuo'
'Bhargava, Suresh K.'
'Priv\'er, Steven H'
'Bennett, Martin A.'

_publ_section_title
;
 Synthesis, structures and reactions of cyclometallated gold complexes
 containing (2-diphenylarsino-n-methyl)phenyl (n = 5, 6).
;
_journal_issue 21
_journal_name_full 'Dalton transactions (Cambridge, England : 2003)'
_journal_page_first 2560
_journal_page_last 2571
_journal_paper_doi 10.1039/b516538e
_journal_year 2006
_chemical_formula_sum 'C38 H32 As2 Au2 I2'
_chemical_formula_weight 1286.21
_chemical_name_systematic
;
?
;
_space_group_IT_number 2
_symmetry_cell_setting triclinic
_symmetry_space_group_name_Hall '-P 1'
_symmetry_space_group_name_H-M 'P -1'
_atom_sites_solution_hydrogens geom
_atom_sites_solution_primary direct
_atom_sites_solution_secondary difmap
_audit_creation_method SHELXL-97
_cell_angle_alpha 83.702(2)
_cell_angle_beta 81.403(2)
_cell_angle_gamma 77.640(2)
_cell_formula_units_Z 2
_cell_length_a 9.1944(9)
_cell_length_b 12.0156(11)
_cell_length_c 20.2994(19)
_cell_measurement_temperature 293(2)
_cell_volume 2159.0(4)
_computing_cell_refinement 'Bruker SMART'
_computing_data_collection 'Bruker SMART'
_computing_data_reduction 'Bruker SAINT'
_computing_molecular_graphics 'Bruker SHELXTL'
_computing_publication_material 'Bruker SHELXTL'
_computing_structure_refinement 'SHELXL-97 (Sheldrick, 1997)'
_computing_structure_solution 'SHELXS-97 (Sheldrick, 1990)'
_diffrn_ambient_temperature 293(2)
_diffrn_measured_fraction_theta_full 0.981
_diffrn_measured_fraction_theta_max 0.981
_diffrn_measurement_device_type 'CCD area detector'
_diffrn_measurement_method 'phi and omega scans'
_diffrn_radiation_monochromator graphite
_diffrn_radiation_source 'fine-focus sealed tube'
_diffrn_radiation_type MoK\a
_diffrn_radiation_wavelength 0.71073
_diffrn_reflns_av_R_equivalents 0.0233
_diffrn_reflns_av_sigmaI/netI 0.0509
_diffrn_reflns_limit_h_max 11
_diffrn_reflns_limit_h_min -12
_diffrn_reflns_limit_k_max 16
_diffrn_reflns_limit_k_min -16
_diffrn_reflns_limit_l_max 18
_diffrn_reflns_limit_l_min -27
_diffrn_reflns_number 16075
_diffrn_reflns_theta_full 28.37
_diffrn_reflns_theta_max 28.37
_diffrn_reflns_theta_min 1.02
_exptl_absorpt_coefficient_mu 9.760
_exptl_absorpt_correction_type empirical
_exptl_absorpt_process_details 'SADABS Sheldrick 1996'
_exptl_crystal_colour colourless
_exptl_crystal_density_diffrn 1.979
_exptl_crystal_density_meas 0
_exptl_crystal_density_method 'not measured'
_exptl_crystal_description needle
_exptl_crystal_F_000 1180
_exptl_crystal_size_max 0.26
_exptl_crystal_size_mid 0.11
_exptl_crystal_size_min 0.090
_refine_diff_density_max 3.312
_refine_diff_density_min -1.393
_refine_diff_density_rms 0.302
_refine_ls_extinction_method none
_refine_ls_goodness_of_fit_ref 1.048
_refine_ls_hydrogen_treatment constr
_refine_ls_matrix_type full
_refine_ls_number_parameters 399
_refine_ls_number_reflns 10595
_refine_ls_number_restraints 0
_refine_ls_restrained_S_all 1.048
_refine_ls_R_factor_all 0.0839
_refine_ls_R_factor_gt 0.0641
_refine_ls_shift/su_max 0.003
_refine_ls_shift/su_mean 0.000
_refine_ls_structure_factor_coef Fsqd
_refine_ls_weighting_details 'calc w=1/[\s^2^(Fo^2^)+(0.1360P)^2^+0.4373P] where P=(Fo^2^+2Fc^2^)/3'
_refine_ls_weighting_scheme calc
_refine_ls_wR_factor_gt 0.1960
_refine_ls_wR_factor_ref 0.2135
_reflns_number_gt 7865
_reflns_number_total 10595
_reflns_threshold_expression >2sigma(I)
_cod_data_source_file b516538e.txt
_cod_data_source_block compound14
_cod_depositor_comments
;
The following automatic conversions were performed:
'_symmetry_cell_setting' value 'Triclinic' changed to 'triclinic'
according to '/home/saulius/struct/CIF-dictionaries/cif_core.dic'
dictionary named 'cif_core.dic' version 2.4.1 from 2010-06-29.

Automatic conversion script
Id: cif_fix_enum 1527 2010-12-29 10:47:43Z saulius 
;
_cod_original_sg_symbol_H-M P-1
_cod_database_code 7007041

loop_
_symmetry_equiv_pos_as_xyz
'x, y, z'
'-x, -y, -z'

loop_
_atom_site_label
_atom_site_type_symbol
_atom_site_fract_x
_atom_site_fract_y
_atom_site_fract_z
_atom_site_U_iso_or_equiv
_atom_site_adp_type
_atom_site_occupancy
_atom_site_symmetry_multiplicity
_atom_site_calc_flag
_atom_site_refinement_flags
_atom_site_disorder_assembly
_atom_site_disorder_group
As1 As 0.21202(13) 0.74550(9) 0.34523(5) 0.0457(3) Uani 1 1 d . . .
As2 As 0.26761(11) 1.04526(9) 0.14900(5) 0.0411(2) Uani 1 1 d . . .
Au1 Au 0.19341(5) 0.79751(4) 0.22818(2) 0.04485(14) Uani 1 1 d . . .
Au2 Au 0.10491(5) 1.07159(4) 0.24979(2) 0.04978(15) Uani 1 1 d . . .
C1 C 0.3522(14) 0.6045(10) 0.3659(7) 0.056(3) Uani 1 1 d . . .
C2 C 0.3527(17) 0.5013(11) 0.3425(7) 0.064(3) Uani 1 1 d . . .
C3 C 0.4581(18) 0.4036(11) 0.3525(8) 0.071(4) Uani 1 1 d . . .
C4 C 0.569(2) 0.4119(13) 0.3909(10) 0.096(6) Uani 1 1 d . . .
C5 C 0.5700(19) 0.5088(14) 0.4183(11) 0.094(6) Uani 1 1 d . . .
C6 C 0.4665(17) 0.6063(13) 0.4014(8) 0.074(4) Uani 1 1 d . . .
C7 C 0.461(3) 0.2906(12) 0.3258(11) 0.117(8) Uani 1 1 d . . .
C8 C 0.2848(15) 0.8582(10) 0.3847(6) 0.055(3) Uani 1 1 d . . .
C9 C 0.2240(16) 0.8989(12) 0.4464(6) 0.065(3) Uani 1 1 d . . .
C10 C 0.279(2) 0.9844(16) 0.4698(8) 0.092(5) Uani 1 1 d . . .
C11 C 0.395(2) 1.0248(13) 0.4333(8) 0.084(5) Uani 1 1 d . . .
C12 C 0.450(2) 0.9917(13) 0.3734(8) 0.076(4) Uani 1 1 d . . .
C13 C 0.4004(15) 0.9067(11) 0.3486(6) 0.058(3) Uani 1 1 d . . .
C14 C 0.0281(14) 0.7283(10) 0.4037(6) 0.053(3) Uani 1 1 d . . .
C15 C 0.038(2) 0.6682(14) 0.4656(8) 0.088(5) Uani 1 1 d . . .
C16 C -0.099(3) 0.660(2) 0.5059(9) 0.120(8) Uani 1 1 d . . .
C17 C -0.233(2) 0.7089(19) 0.4818(15) 0.115(8) Uani 1 1 d . . .
C18 C -0.236(2) 0.7649(17) 0.4243(11) 0.096(6) Uani 1 1 d . . .
C19 C -0.1050(15) 0.7760(13) 0.3843(8) 0.069(4) Uani 1 1 d . . .
C20 C 0.1854(11) 0.8356(8) 0.1274(5) 0.042(2) Uani 1 1 d . . .
C21 C 0.1434(14) 0.7618(11) 0.0884(6) 0.054(3) Uani 1 1 d . . .
C22 C 0.1427(18) 0.7878(13) 0.0212(7) 0.068(3) Uani 1 1 d . . .
C23 C 0.1772(17) 0.8904(14) -0.0111(7) 0.073(4) Uani 1 1 d . . .
C24 C 0.2196(15) 0.9682(12) 0.0254(6) 0.060(3) Uani 1 1 d . . .
C25 C 0.2197(11) 0.9397(9) 0.0955(5) 0.042(2) Uani 1 1 d . . .
C26 C 0.102(2) 0.6531(13) 0.1182(9) 0.084(5) Uani 1 1 d . . .
C27 C 0.4768(12) 0.9960(9) 0.1597(5) 0.046(2) Uani 1 1 d . . .
C28 C 0.5372(15) 1.0558(13) 0.1970(8) 0.072(4) Uani 1 1 d . . .
C29 C 0.6901(19) 1.025(2) 0.2051(9) 0.101(6) Uani 1 1 d . . .
C30 C 0.7745(17) 0.9273(19) 0.1763(10) 0.099(6) Uani 1 1 d . . .
C31 C 0.7159(17) 0.8669(16) 0.1390(9) 0.087(5) Uani 1 1 d . . .
C32 C 0.5633(15) 0.9001(13) 0.1322(8) 0.070(4) Uani 1 1 d . . .
C33 C 0.2658(12) 1.1847(9) 0.0901(6) 0.047(2) Uani 1 1 d . . .
C34 C 0.3832(17) 1.2017(12) 0.0447(7) 0.066(3) Uani 1 1 d . . .
C35 C 0.381(2) 1.2975(13) 0.0035(8) 0.080(4) Uani 1 1 d . . .
C36 C 0.254(2) 1.3842(13) 0.0052(8) 0.080(4) Uani 1 1 d . . .
C37 C 0.129(2) 1.3650(12) 0.0518(10) 0.086(5) Uani 1 1 d . . .
C38 C 0.1374(15) 1.2673(11) 0.0944(8) 0.067(3) Uani 1 1 d . . .
H4 H 0.6445 0.3483 0.3977 0.115 Uiso 1 1 calc R . .
H5 H 0.6380 0.5103 0.4476 0.113 Uiso 1 1 calc R . .
H6 H 0.4754 0.6758 0.4149 0.089 Uiso 1 1 calc R . .
H7A H 0.4538 0.3021 0.2788 0.175 Uiso 1 1 calc R . .
H7B H 0.3778 0.2590 0.3485 0.175 Uiso 1 1 calc R . .
H7C H 0.5533 0.2388 0.3333 0.175 Uiso 1 1 calc R . .
H9 H 0.1463 0.8693 0.4720 0.078 Uiso 1 1 calc R . .
H10 H 0.2369 1.0135 0.5105 0.111 Uiso 1 1 calc R . .
H11 H 0.4370 1.0772 0.4509 0.100 Uiso 1 1 calc R . .
H12 H 0.5229 1.0263 0.3475 0.091 Uiso 1 1 calc R . .
H13 H 0.4445 0.8812 0.3072 0.069 Uiso 1 1 calc R . .
H15 H 0.1297 0.6351 0.4799 0.106 Uiso 1 1 calc R . .
H16 H -0.0988 0.6211 0.5482 0.144 Uiso 1 1 calc R . .
H17 H -0.3232 0.7012 0.5079 0.138 Uiso 1 1 calc R . .
H18 H -0.3278 0.7983 0.4096 0.116 Uiso 1 1 calc R . .
H19 H -0.1092 0.8175 0.3430 0.083 Uiso 1 1 calc R . .
H22 H 0.1187 0.7359 -0.0040 0.081 Uiso 1 1 calc R . .
H23 H 0.1718 0.9068 -0.0566 0.087 Uiso 1 1 calc R . .
H24 H 0.2465 1.0352 0.0049 0.072 Uiso 1 1 calc R . .
H26A H -0.0044 0.6657 0.1322 0.126 Uiso 1 1 calc R . .
H26B H 0.1543 0.6255 0.1561 0.126 Uiso 1 1 calc R . .
H26C H 0.1286 0.5976 0.0856 0.126 Uiso 1 1 calc R . .
H28 H 0.4771 1.1183 0.2175 0.087 Uiso 1 1 calc R . .
H29 H 0.7335 1.0678 0.2290 0.122 Uiso 1 1 calc R . .
H30 H 0.8747 0.9035 0.1830 0.119 Uiso 1 1 calc R . .
H31 H 0.7753 0.8045 0.1181 0.104 Uiso 1 1 calc R . .
H32 H 0.5195 0.8566 0.1087 0.084 Uiso 1 1 calc R . .
H34 H 0.4696 1.1448 0.0417 0.080 Uiso 1 1 calc R . .
H35 H 0.4656 1.3057 -0.0265 0.095 Uiso 1 1 calc R . .
H36 H 0.2509 1.4511 -0.0227 0.096 Uiso 1 1 calc R . .
H37 H 0.0403 1.4194 0.0537 0.103 Uiso 1 1 calc R . .
H38 H 0.0558 1.2574 0.1259 0.080 Uiso 1 1 calc R . .
I1 I 0.17074(16) 0.48945(9) 0.29266(6) 0.0907(4) Uani 1 1 d . . .
I2 I -0.08079(13) 1.11965(11) 0.35330(5) 0.0865(4) Uani 1 1 d . . .

loop_
_atom_site_aniso_label
_atom_site_aniso_U_11
_atom_site_aniso_U_22
_atom_site_aniso_U_33
_atom_site_aniso_U_23
_atom_site_aniso_U_13
_atom_site_aniso_U_12
As1 0.0548(6) 0.0404(5) 0.0410(6) -0.0008(4) -0.0069(5) -0.0085(5)
As2 0.0402(5) 0.0429(5) 0.0391(5) -0.0073(4) -0.0037(4) -0.0048(4)
Au1 0.0525(3) 0.0427(2) 0.0404(2) -0.00447(16) -0.00769(17) -0.01027(17)
Au2 0.0469(2) 0.0552(3) 0.0432(2) -0.01107(19) -0.00048(17) -0.00161(19)
C1 0.054(7) 0.047(6) 0.060(7) -0.003(5) 0.007(6) -0.002(5)
C2 0.083(9) 0.053(7) 0.050(7) 0.007(6) 0.007(6) -0.014(6)
C3 0.073(9) 0.048(7) 0.083(10) -0.015(7) 0.026(8) -0.013(6)
C4 0.093(12) 0.050(8) 0.121(15) 0.016(9) 0.023(11) 0.003(8)
C5 0.072(10) 0.070(10) 0.130(16) 0.016(10) -0.021(10) 0.003(8)
C6 0.066(8) 0.064(8) 0.087(10) 0.006(7) -0.020(8) 0.000(7)
C7 0.17(2) 0.033(7) 0.127(17) -0.014(9) 0.003(14) 0.012(9)
C8 0.073(8) 0.045(6) 0.048(6) -0.002(5) -0.026(6) -0.003(5)
C9 0.076(9) 0.074(8) 0.049(7) -0.015(6) 0.003(6) -0.026(7)
C10 0.141(16) 0.091(12) 0.058(9) -0.021(8) -0.011(10) -0.045(12)
C11 0.143(15) 0.068(9) 0.057(8) 0.000(7) -0.022(9) -0.055(10)
C12 0.103(11) 0.065(8) 0.068(9) -0.002(7) -0.007(8) -0.040(8)
C13 0.067(8) 0.052(6) 0.051(7) -0.004(5) 0.001(6) -0.010(6)
C14 0.065(7) 0.044(6) 0.049(6) -0.006(5) -0.008(5) -0.010(5)
C15 0.097(12) 0.084(11) 0.073(10) 0.012(9) 0.016(9) -0.022(9)
C16 0.17(2) 0.130(17) 0.064(11) 0.006(11) 0.029(12) -0.064(16)
C17 0.062(11) 0.091(13) 0.19(3) -0.053(16) 0.024(13) -0.016(10)
C18 0.079(11) 0.095(13) 0.110(15) 0.015(12) -0.011(10) -0.020(10)
C19 0.056(7) 0.081(9) 0.072(9) -0.005(7) -0.008(6) -0.018(7)
C20 0.035(5) 0.035(5) 0.053(6) -0.010(4) -0.001(4) 0.001(4)
C21 0.057(7) 0.055(7) 0.052(6) -0.015(5) -0.004(5) -0.008(5)
C22 0.091(10) 0.070(8) 0.049(7) -0.016(6) -0.014(7) -0.023(7)
C23 0.076(9) 0.101(11) 0.044(7) -0.019(7) -0.013(6) -0.016(8)
C24 0.073(8) 0.064(7) 0.045(6) -0.012(5) -0.015(6) -0.013(6)
C25 0.035(5) 0.051(6) 0.039(5) -0.009(4) -0.002(4) -0.005(4)
C26 0.106(12) 0.059(8) 0.096(12) -0.021(8) -0.034(10) -0.017(8)
C27 0.050(6) 0.047(6) 0.043(5) 0.001(4) -0.011(5) -0.010(5)
C28 0.053(7) 0.074(9) 0.098(11) -0.016(8) -0.020(7) -0.021(6)
C29 0.064(10) 0.155(19) 0.095(13) -0.022(13) -0.030(9) -0.025(11)
C30 0.043(7) 0.138(17) 0.098(13) 0.018(12) -0.014(8) 0.012(9)
C31 0.050(8) 0.102(13) 0.100(12) -0.014(10) -0.015(8) 0.012(8)
C32 0.051(7) 0.075(9) 0.083(10) -0.035(8) -0.005(6) 0.002(6)
C33 0.048(6) 0.045(6) 0.050(6) -0.011(5) -0.008(5) -0.008(5)
C34 0.073(9) 0.057(7) 0.064(8) -0.017(6) 0.002(7) -0.005(6)
C35 0.093(11) 0.067(9) 0.070(9) 0.005(7) 0.002(8) -0.012(8)
C36 0.116(13) 0.063(9) 0.066(9) 0.008(7) -0.018(9) -0.031(9)
C37 0.091(11) 0.047(7) 0.121(14) -0.006(8) -0.049(11) 0.010(7)
C38 0.051(7) 0.054(7) 0.091(10) -0.008(7) -0.018(7) 0.003(6)
I1 0.1351(10) 0.0643(6) 0.0850(7) -0.0075(5) -0.0240(7) -0.0399(6)
I2 0.0813(6) 0.1009(8) 0.0536(5) -0.0100(5) 0.0147(4) 0.0195(6)

loop_
_atom_type_symbol
_atom_type_description
_atom_type_scat_dispersion_real
_atom_type_scat_dispersion_imag
_atom_type_scat_source
C C 0.0033 0.0016 'International Tables Vol C Tables 4.2.6.8 and 6.1.1.4'
H H 0.0000 0.0000 'International Tables Vol C Tables 4.2.6.8 and 6.1.1.4'
As As 0.0499 2.0058 'International Tables Vol C Tables 4.2.6.8 and 6.1.1.4'
I I -0.4742 1.8119 'International Tables Vol C Tables 4.2.6.8 and 6.1.1.4'
Au Au -2.0133 8.8022 'International Tables Vol C Tables 4.2.6.8 and 6.1.1.4'

loop_
_geom_angle_atom_site_label_1
_geom_angle_atom_site_label_2
_geom_angle_atom_site_label_3
_geom_angle
_geom_angle_site_symmetry_1
_geom_angle_site_symmetry_3
_geom_angle_publ_flag
As1 Au1 Au2 92.72(3) . . ?
As2 Au2 Au1 71.48(3) . . ?
As2 Au2 I2 174.30(4) . . ?
C1 As1 Au1 115.8(4) . . ?
C1 As1 C14 103.5(5) . . ?
C1 C2 I1 117.8(10) . . ?
C1 C6 C5 122.8(17) . . ?
C2 C1 As1 124.2(11) . . ?
C2 C3 C4 116.0(14) . . ?
C2 C3 C7 124.9(18) . . ?
C3 C2 C1 124.6(15) . . ?
C3 C2 I1 117.5(12) . . ?
C4 C3 C7 119.2(16) . . ?
C4 C5 C6 118.0(19) . . ?
C5 C4 C3 122.3(16) . . ?
C6 C1 As1 119.8(11) . . ?
C6 C1 C2 115.8(13) . . ?
C8 As1 Au1 111.3(4) . . ?
C8 As1 C1 103.2(6) . . ?
C8 As1 C14 103.9(5) . . ?
C8 C9 C10 119.9(14) . . ?
C9 C8 As1 123.8(11) . . ?
C9 C8 C13 117.2(12) . . ?
C11 C10 C9 119.8(15) . . ?
C11 C12 C13 120.8(14) . . ?
C12 C11 C10 121.3(15) . . ?
C12 C13 C8 120.7(12) . . ?
C13 C8 As1 118.9(9) . . ?
C14 As1 Au1 117.5(4) . . ?
C14 C15 C16 116.9(19) . . ?
C14 C19 C18 121.2(16) . . ?
C15 C14 As1 119.4(11) . . ?
C17 C16 C15 119.3(19) . . ?
C17 C18 C19 120.5(19) . . ?
C18 C17 C16 121.4(19) . . ?
C19 C14 As1 120.0(10) . . ?
C19 C14 C15 120.6(14) . . ?
C20 Au1 As1 177.4(3) . . ?
C20 Au1 Au2 89.4(3) . . ?
C20 C21 C26 121.3(12) . . ?
C20 C25 As2 118.5(8) . . ?
C20 C25 C24 122.4(11) . . ?
C21 C20 Au1 121.5(8) . . ?
C21 C20 C25 117.9(10) . . ?
C21 C22 C23 122.3(13) . . ?
C22 C21 C20 120.3(12) . . ?
C22 C21 C26 118.4(13) . . ?
C23 C24 C25 117.0(12) . . ?
C24 C23 C22 120.0(12) . . ?
C24 C25 As2 119.1(9) . . ?
C25 As2 Au2 113.5(3) . . ?
C25 As2 C27 107.1(4) . . ?
C25 As2 C33 104.4(5) . . ?
C25 C20 Au1 120.5(8) . . ?
C27 As2 Au2 114.5(3) . . ?
C27 As2 C33 102.6(5) . . ?
C27 C28 C29 120.6(15) . . ?
C27 C32 C31 121.0(15) . . ?
C28 C27 As2 118.5(10) . . ?
C28 C27 C32 119.8(12) . . ?
C30 C29 C28 118.0(17) . . ?
C30 C31 C32 118.4(16) . . ?
C31 C30 C29 122.0(15) . . ?
C32 C27 As2 121.6(9) . . ?
C33 As2 Au2 113.5(3) . . ?
C33 C38 C37 119.8(15) . . ?
C34 C33 As2 122.9(9) . . ?
C34 C33 C38 119.1(12) . . ?
C34 C35 C36 120.9(15) . . ?
C35 C34 C33 122.8(14) . . ?
C35 C36 C37 116.2(13) . . ?
C38 C33 As2 118.0(10) . . ?
C38 C37 C36 121.1(14) . . ?
I2 Au2 Au1 113.57(3) . . ?

loop_
_geom_bond_atom_site_label_1
_geom_bond_atom_site_label_2
_geom_bond_distance
_geom_bond_site_symmetry_2
_geom_bond_publ_flag
As1 C1 1.944(12) . ?
As1 C8 1.926(12) . ?
As1 C14 1.950(12) . ?
As2 C25 1.915(11) . ?
As2 C27 1.925(11) . ?
As2 C33 1.947(11) . ?
Au1 As1 2.4114(12) . ?
Au1 Au2 3.2807(7) . ?
Au1 C20 2.056(11) . ?
Au2 As2 2.3556(11) . ?
Au2 I2 2.5367(9) . ?
C1 C2 1.374(19) . ?
C1 C6 1.37(2) . ?
C2 C3 1.371(19) . ?
C3 C4 1.40(3) . ?
C3 C7 1.51(2) . ?
C4 C5 1.35(3) . ?
C6 C5 1.39(2) . ?
C8 C9 1.388(17) . ?
C8 C13 1.395(18) . ?
C9 C10 1.39(2) . ?
C11 C10 1.35(2) . ?
C12 C11 1.31(2) . ?
C13 C12 1.372(19) . ?
C14 C15 1.385(19) . ?
C14 C19 1.332(18) . ?
C15 C16 1.41(3) . ?
C17 C16 1.38(3) . ?
C17 C18 1.28(3) . ?
C19 C18 1.37(2) . ?
C20 C21 1.398(16) . ?
C20 C25 1.418(15) . ?
C21 C26 1.48(2) . ?
C22 C21 1.366(18) . ?
C22 C23 1.41(2) . ?
C24 C23 1.403(19) . ?
C25 C24 1.427(16) . ?
C27 C28 1.346(18) . ?
C27 C32 1.374(17) . ?
C28 C29 1.41(2) . ?
C30 C29 1.39(3) . ?
C30 C31 1.34(3) . ?
C32 C31 1.40(2) . ?
C33 C34 1.347(18) . ?
C33 C38 1.369(16) . ?
C34 C35 1.34(2) . ?
C35 C36 1.39(2) . ?
C37 C36 1.42(2) . ?
C37 C38 1.37(2) . ?
I1 C2 2.117(16) . ?
